data_7223146
loop_
_publ_author_name
'Shen, Lanlan'
'Yang, Lu'
'Fan, Yong'
'Wang, Li'
'Xu, Jianing'

_publ_section_title
;
 Construction of a series of lanthanide metal--organic frameworks:
 synthesis, structure, luminescence and white light emission
;
_journal_issue 48
_journal_name_full CrystEngComm
_journal_page_first 9363
_journal_paper_doi 10.1039/C5CE01718A
_journal_volume 17
_journal_year 2015
_chemical_formula_sum 'C21 H21 N3 O21 Tb2'
_chemical_formula_weight 969.27
_chemical_name_systematic
; 
 ? 
;
_space_group_IT_number 14
_symmetry_cell_setting monoclinic
_symmetry_space_group_name_Hall '-P 2ybc'
_symmetry_space_group_name_H-M 'P 1 21/c 1'
_atom_sites_solution_hydrogens geom
_atom_sites_solution_primary direct
_atom_sites_solution_secondary difmap
_audit_creation_method SHELXL-97
_audit_update_record
;
2015-08-21 deposited with the CCDC.
2015-11-04 downloaded from the CCDC.
;
_cell_angle_alpha 90.16(3)
_cell_angle_beta 111.68(3)
_cell_angle_gamma 89.29(3)
_cell_formula_units_Z 4
_cell_length_a 9.5570(19)
_cell_length_b 13.361(3)
_cell_length_c 23.414(6)
_cell_measurement_temperature 293(2)
_cell_volume 2778.0(12)
_computing_structure_refinement 'SHELXL-97 (Sheldrick, 1997)'
_computing_structure_solution 'SHELXS-97 (Sheldrick, 1990)'
_diffrn_ambient_temperature 293(2)
_diffrn_measured_fraction_theta_full 0.987
_diffrn_measured_fraction_theta_max 0.987
_diffrn_radiation_monochromator graphite
_diffrn_radiation_source 'fine-focus sealed tube'
_diffrn_radiation_type MoK\a
_diffrn_radiation_wavelength 0.71073
_diffrn_reflns_av_R_equivalents 0.0391
_diffrn_reflns_av_sigmaI/netI 0.0410
_diffrn_reflns_limit_h_max 11
_diffrn_reflns_limit_h_min -11
_diffrn_reflns_limit_k_max 15
_diffrn_reflns_limit_k_min -15
_diffrn_reflns_limit_l_max 27
_diffrn_reflns_limit_l_min -17
_diffrn_reflns_number 15435
_diffrn_reflns_theta_full 25.15
_diffrn_reflns_theta_max 25.15
_diffrn_reflns_theta_min 1.79
_exptl_absorpt_coefficient_mu 5.154
_exptl_absorpt_correction_T_max 0.6267
_exptl_absorpt_correction_T_min 0.6267
_exptl_absorpt_correction_type empirical
_exptl_absorpt_process_details SADABS,1997
_exptl_crystal_colour colorless
_exptl_crystal_density_diffrn 2.317
_exptl_crystal_density_method 'not measured'
_exptl_crystal_description block
_exptl_crystal_F_000 1864
_exptl_crystal_size_max 0.10
_exptl_crystal_size_mid 0.10
_exptl_crystal_size_min 0.10
_refine_diff_density_max 0.996
_refine_diff_density_min -1.508
_refine_diff_density_rms 0.157
_refine_ls_extinction_method none
_refine_ls_goodness_of_fit_ref 1.045
_refine_ls_hydrogen_treatment mixed
_refine_ls_matrix_type full
_refine_ls_number_parameters 472
_refine_ls_number_reflns 4908
_refine_ls_number_restraints 12
_refine_ls_restrained_S_all 1.044
_refine_ls_R_factor_all 0.0315
_refine_ls_R_factor_gt 0.0263
_refine_ls_shift/su_max 0.001
_refine_ls_shift/su_mean 0.000
_refine_ls_structure_factor_coef Fsqd
_refine_ls_weighting_details 'calc w=1/[\s^2^(Fo^2^)+(0.0360P)^2^+2.6010P] where P=(Fo^2^+2Fc^2^)/3'
_refine_ls_weighting_scheme calc
_refine_ls_wR_factor_gt 0.0659
_refine_ls_wR_factor_ref 0.0692
_reflns_number_gt 4355
_reflns_number_total 4908
_reflns_threshold_expression >2sigma(I)
_cod_data_source_file c5ce01718a2.cif
_cod_data_source_block s
_cod_depositor_comments 'Adding full bibliography for 7223145--7223147.cif.'
_cod_original_cell_volume 2778.0(11)
_cod_original_sg_symbol_H-M P21/c
_cod_database_code 7223146

loop_
_symmetry_equiv_pos_as_xyz
'x, y, z'
'-x, y+1/2, -z+1/2'
'-x, -y, -z'
'x, -y-1/2, z-1/2'

loop_
_atom_site_label
_atom_site_type_symbol
_atom_site_fract_x
_atom_site_fract_y
_atom_site_fract_z
_atom_site_U_iso_or_equiv
_atom_site_adp_type
_atom_site_occupancy
_atom_site_symmetry_multiplicity
_atom_site_calc_flag
_atom_site_refinement_flags
H18 H 0.160(3) -0.125(5) 0.281(3) 0.07(2) Uiso 1 1 d D
O8 O -0.7814(4) 0.4715(2) 0.26113(16) 0.0223(7) Uani 1 1 d .
C12 C -0.6943(5) 0.4289(3) 0.2409(2) 0.0151(10) Uani 1 1 d .
C1 C 0.6492(5) 0.0963(3) 0.5008(2) 0.0139(9) Uani 1 1 d .
C2 C 0.5161(5) 0.0850(3) 0.4513(2) 0.0146(9) Uani 1 1 d .
H14 H 0.4368 0.1303 0.4443 0.018 Uiso 1 1 calc R
C3 C 0.5034(5) 0.0052(3) 0.4128(2) 0.0151(9) Uani 1 1 d .
C4 C -0.5649(5) 0.3729(3) 0.2857(2) 0.0150(9) Uani 1 1 d .
C5 C -0.3719(5) 0.2652(3) 0.2944(2) 0.0150(9) Uani 1 1 d .
C6 C 0.2212(5) 0.1213(3) 0.1912(2) 0.0182(10) Uani 1 1 d .
C7 C 0.3629(5) -0.0189(3) 0.3604(2) 0.0147(9) Uani 1 1 d .
C8 C 0.2303(5) 0.0744(3) 0.1353(2) 0.0156(9) Uani 1 1 d .
C9 C -0.2962(5) 0.2077(3) 0.2591(2) 0.0157(10) Uani 1 1 d .
C10 C 0.7419(5) -0.0482(3) 0.4687(2) 0.0144(9) Uani 1 1 d .
C11 C 0.3199(5) 0.0892(3) 0.0586(2) 0.0166(10) Uani 1 1 d .
C13 C 0.7658(5) 0.0291(3) 0.5090(2) 0.0174(10) Uani 1 1 d .
H13 H 0.8580 0.0363 0.5411 0.021 Uiso 1 1 calc R
C14 C 0.8587(5) -0.1292(3) 0.4764(2) 0.0157(9) Uani 1 1 d .
C15 C 0.1550(5) -0.0450(3) 0.0556(2) 0.0212(11) Uani 1 1 d .
C16 C -0.3339(5) 0.2565(3) 0.3563(2) 0.0188(10) Uani 1 1 d .
H16 H -0.2524 0.2169 0.3799 0.023 Uiso 1 1 calc R
C17 C -0.5371(5) 0.3686(3) 0.3468(2) 0.0181(10) Uani 1 1 d .
H17 H -0.5956 0.4055 0.3637 0.022 Uiso 1 1 calc R
C18 C -0.4207(5) 0.3086(3) 0.3833(2) 0.0176(10) Uani 1 1 d .
C19 C 0.1522(5) -0.0102(3) 0.1104(2) 0.0197(10) Uani 1 1 d .
H19 H 0.0982 -0.0435 0.1303 0.024 Uiso 1 1 calc R
C20 C 0.4124(5) 0.1514(3) 0.0321(2) 0.0183(10) Uani 1 1 d .
C21 C 0.2429(5) 0.0053(3) 0.0293(2) 0.0203(10) Uani 1 1 d .
H21 H 0.2499 -0.0171 -0.0072 0.024 Uiso 1 1 calc R
N1 N -0.4852(4) 0.3222(3) 0.25944(18) 0.0149(8) Uani 1 1 d .
N2 N 0.6143(4) -0.0613(3) 0.42105(18) 0.0145(8) Uani 1 1 d .
N3 N 0.3151(4) 0.1249(3) 0.11064(18) 0.0163(8) Uani 1 1 d .
O1 O 0.2532(3) 0.0388(2) 0.34953(15) 0.0179(7) Uani 1 1 d .
O2 O 0.0678(4) -0.1074(3) 0.2687(2) 0.0356(10) Uani 1 1 d D
O3 O 0.3659(3) -0.0978(2) 0.33172(15) 0.0188(7) Uani 1 1 d .
O4 O 0.8303(3) -0.1877(2) 0.43107(16) 0.0208(7) Uani 1 1 d .
O5 O -0.7044(4) 0.4260(2) 0.18653(15) 0.0210(7) Uani 1 1 d .
O6 O -0.0312(4) 0.0225(3) 0.36790(16) 0.0208(7) Uani 1 1 d D
O7 O -0.3680(4) 0.1988(2) 0.20316(15) 0.0190(7) Uani 1 1 d .
O9 O -0.3851(4) 0.2981(2) 0.44323(16) 0.0241(8) Uani 1 1 d .
H15 H -0.4422 0.3325 0.4542 0.036 Uiso 1 1 calc R
O10 O 0.1625(4) 0.0711(2) 0.22070(17) 0.0246(8) Uani 1 1 d .
O11 O -0.1682(4) 0.1744(2) 0.28776(15) 0.0209(7) Uani 1 1 d .
O12 O 0.1145(4) 0.2289(3) 0.2917(2) 0.0268(8) Uani 1 1 d D
O13 O 0.6754(3) 0.1664(2) 0.54426(15) 0.0190(7) Uani 1 1 d .
H13A H 0.6000 0.2017 0.5370 0.028 Uiso 1 1 calc R
O14 O 0.4718(4) 0.2278(2) 0.06232(16) 0.0215(7) Uani 1 1 d .
O15 O -0.1350(4) 0.1213(3) 0.17384(18) 0.0308(9) Uani 1 1 d D
O16 O 0.9682(4) -0.1337(3) 0.52417(17) 0.0301(9) Uani 1 1 d .
O17 O 0.0744(4) -0.1257(2) 0.03197(18) 0.0291(8) Uani 1 1 d .
H17A H 0.0832 -0.1402 -0.0006 0.044 Uiso 1 1 calc R
O18 O 0.2718(4) 0.2080(2) 0.20388(17) 0.0241(8) Uani 1 1 d .
O19 O 0.9253(4) 0.2930(3) 0.57242(19) 0.0281(9) Uani 1 1 d D
O20 O 0.1319(9) 0.2992(6) 0.3992(3) 0.089(2) Uani 1 1 d D
O21 O 0.4222(4) 0.1248(3) -0.01657(18) 0.0340(9) Uani 1 1 d .
Tb1 Tb 0.00751(2) 0.061260(14) 0.275238(10) 0.01144(8) Uani 1 1 d .
Tb3 Tb 0.58768(2) -0.203941(15) 0.351525(10) 0.01291(8) Uani 1 1 d .
H12 H 1.005(5) 0.260(4) 0.579(3) 0.05(2) Uiso 1 1 d D
H5 H -0.121(3) 0.001(5) 0.352(3) 0.06(2) Uiso 1 1 d D
H2 H -0.097(6) 0.150(4) 0.152(2) 0.031(16) Uiso 1 1 d D
H6 H -0.015(7) 0.061(3) 0.3985(18) 0.036(18) Uiso 1 1 d D
H1 H -0.222(4) 0.146(5) 0.165(3) 0.06(2) Uiso 1 1 d D
H11 H 0.846(4) 0.261(4) 0.561(3) 0.05(2) Uiso 1 1 d D
H3 H 0.020(5) -0.161(2) 0.254(2) 0.013(12) Uiso 1 1 d D
H8 H 0.132(6) 0.251(4) 0.3271(13) 0.027(16) Uiso 1 1 d D
H9 H 0.212(9) 0.313(10) 0.429(4) 0.19(7) Uiso 1 1 d D
H7 H 0.179(7) 0.242(6) 0.277(4) 0.08(3) Uiso 1 1 d D
H10 H 0.097(9) 0.276(6) 0.425(3) 0.07(3) Uiso 1 1 d D

loop_
_atom_site_aniso_label
_atom_site_aniso_U_11
_atom_site_aniso_U_22
_atom_site_aniso_U_33
_atom_site_aniso_U_23
_atom_site_aniso_U_13
_atom_site_aniso_U_12
O8 0.0173(17) 0.0252(17) 0.024(2) -0.0002(15) 0.0080(15) 0.0082(14)
C12 0.009(2) 0.015(2) 0.020(3) -0.0017(19) 0.0042(19) -0.0017(17)
C1 0.015(2) 0.016(2) 0.012(2) 0.0010(18) 0.0055(19) 0.0008(17)
C2 0.013(2) 0.014(2) 0.018(3) 0.0004(19) 0.008(2) 0.0012(17)
C3 0.012(2) 0.018(2) 0.015(2) 0.0027(19) 0.0051(19) -0.0007(17)
C4 0.013(2) 0.012(2) 0.021(3) 0.0006(18) 0.009(2) 0.0024(17)
C5 0.012(2) 0.015(2) 0.017(3) 0.0025(19) 0.0036(19) 0.0033(17)
C6 0.011(2) 0.027(3) 0.017(3) 0.003(2) 0.006(2) 0.0017(19)
C7 0.009(2) 0.021(2) 0.013(2) 0.0044(19) 0.0028(19) -0.0006(18)
C8 0.013(2) 0.019(2) 0.015(2) 0.0055(19) 0.0048(19) 0.0023(17)
C9 0.015(2) 0.015(2) 0.017(3) 0.0016(19) 0.006(2) 0.0036(17)
C10 0.011(2) 0.017(2) 0.013(2) -0.0006(18) 0.0018(19) 0.0016(17)
C11 0.018(2) 0.019(2) 0.014(2) 0.0007(19) 0.008(2) 0.0016(18)
C13 0.014(2) 0.020(2) 0.016(3) -0.0013(19) 0.002(2) 0.0024(18)
C14 0.007(2) 0.021(2) 0.016(3) -0.0036(19) 0.0003(19) 0.0000(17)
C15 0.018(2) 0.016(2) 0.028(3) 0.001(2) 0.007(2) -0.0013(19)
C16 0.017(2) 0.017(2) 0.023(3) 0.001(2) 0.007(2) 0.0036(18)
C17 0.018(2) 0.018(2) 0.021(3) -0.0036(19) 0.010(2) 0.0035(18)
C18 0.020(2) 0.022(2) 0.013(3) -0.0009(19) 0.007(2) -0.0004(18)
C19 0.018(2) 0.020(2) 0.023(3) 0.003(2) 0.010(2) -0.0031(19)
C20 0.018(2) 0.022(2) 0.015(3) 0.001(2) 0.006(2) -0.0015(19)
C21 0.023(3) 0.019(2) 0.020(3) -0.001(2) 0.008(2) 0.0008(19)
N1 0.0124(19) 0.0164(19) 0.015(2) 0.0011(16) 0.0036(16) 0.0029(15)
N2 0.0111(19) 0.0167(19) 0.014(2) 0.0005(15) 0.0028(16) 0.0015(14)
N3 0.016(2) 0.0173(19) 0.016(2) 0.0018(16) 0.0068(17) -0.0016(15)
O1 0.0093(16) 0.0200(16) 0.0200(19) -0.0033(14) 0.0005(14) 0.0040(12)
O2 0.017(2) 0.0178(19) 0.059(3) -0.0081(18) -0.0004(19) 0.0003(15)
O3 0.0138(16) 0.0216(16) 0.0177(18) -0.0075(14) 0.0018(14) 0.0005(13)
O4 0.0138(17) 0.0227(17) 0.022(2) -0.0055(15) 0.0016(15) 0.0053(13)
O5 0.0197(18) 0.0268(18) 0.0145(19) 0.0039(14) 0.0041(15) 0.0114(14)
O6 0.0165(18) 0.033(2) 0.0112(19) 0.0002(15) 0.0027(15) -0.0052(15)
O7 0.0185(17) 0.0234(17) 0.0136(19) -0.0026(13) 0.0043(15) 0.0058(13)
O9 0.027(2) 0.0291(19) 0.018(2) 0.0016(14) 0.0107(16) 0.0065(14)
O10 0.0268(19) 0.0307(19) 0.024(2) 0.0047(15) 0.0184(17) -0.0008(15)
O11 0.0167(17) 0.0273(17) 0.0160(18) -0.0015(15) 0.0033(14) 0.0097(14)
O12 0.022(2) 0.0178(17) 0.040(3) -0.0011(17) 0.0107(19) -0.0004(14)
O13 0.0153(16) 0.0213(16) 0.0188(18) -0.0064(14) 0.0046(14) 0.0017(13)
O14 0.0240(18) 0.0228(17) 0.023(2) -0.0004(15) 0.0141(16) -0.0067(14)
O15 0.022(2) 0.050(2) 0.022(2) 0.0160(18) 0.0105(17) 0.0135(18)
O16 0.0221(19) 0.0313(19) 0.025(2) -0.0092(16) -0.0044(17) 0.0133(15)
O17 0.032(2) 0.0242(18) 0.033(2) -0.0112(16) 0.0145(18) -0.0125(15)
O18 0.029(2) 0.0263(19) 0.021(2) -0.0050(14) 0.0129(17) -0.0062(14)
O19 0.019(2) 0.027(2) 0.039(2) -0.0064(17) 0.0113(18) 0.0002(16)
O20 0.079(5) 0.136(6) 0.056(4) -0.036(4) 0.029(4) -0.031(4)
O21 0.048(2) 0.038(2) 0.028(2) -0.0091(17) 0.028(2) -0.0151(18)
Tb1 0.00932(12) 0.01309(12) 0.01183(13) 0.00059(8) 0.00379(9) -0.00001(7)
Tb3 0.01113(12) 0.01547(13) 0.01146(14) -0.00106(8) 0.00338(9) -0.00015(8)

loop_
_atom_type_symbol
_atom_type_description
_atom_type_scat_dispersion_real
_atom_type_scat_dispersion_imag
_atom_type_scat_source
C C 0.0033 0.0016 'International Tables Vol C Tables 4.2.6.8 and 6.1.1.4'
H H 0.0000 0.0000 'International Tables Vol C Tables 4.2.6.8 and 6.1.1.4'
N N 0.0061 0.0033 'International Tables Vol C Tables 4.2.6.8 and 6.1.1.4'
O O 0.0106 0.0060 'International Tables Vol C Tables 4.2.6.8 and 6.1.1.4'
Tb Tb -0.1723 4.1537 'International Tables Vol C Tables 4.2.6.8 and 6.1.1.4'

loop_
_geom_angle_atom_site_label_1
_geom_angle_atom_site_label_2
_geom_angle_atom_site_label_3
_geom_angle
_geom_angle_site_symmetry_1
_geom_angle_site_symmetry_3
C12 O8 Tb1 139.0(3) . 2_455
O8 C12 O5 126.9(4) . .
O8 C12 C4 117.1(4) . .
O5 C12 C4 116.0(4) . .
O13 C1 C2 125.4(4) . .
O13 C1 C13 115.4(4) . .
C2 C1 C13 119.2(4) . .
C3 C2 C1 118.4(4) . .
C3 C2 H14 120.8 . .
C1 C2 H14 120.8 . .
N2 C3 C2 122.8(4) . .
N2 C3 C7 113.6(4) . .
C2 C3 C7 123.5(4) . .
N1 C4 C17 123.2(4) . .
N1 C4 C12 113.1(4) . .
C17 C4 C12 123.5(4) . .
N1 C5 C16 122.8(4) . .
N1 C5 C9 113.5(4) . .
C16 C5 C9 123.6(4) . .
O10 C6 O18 126.3(5) . .
O10 C6 C8 116.6(4) . .
O18 C6 C8 117.1(4) . .
O1 C7 O3 126.0(4) . .
O1 C7 C3 118.0(4) . .
O3 C7 C3 116.0(4) . .
N3 C8 C19 124.2(4) . .
N3 C8 C6 114.0(4) . .
C19 C8 C6 121.7(4) . .
O11 C9 O7 126.1(4) . .
O11 C9 C5 117.5(4) . .
O7 C9 C5 116.4(4) . .
N2 C10 C13 123.8(4) . .
N2 C10 C14 114.3(4) . .
C13 C10 C14 121.9(4) . .
N3 C11 C21 123.7(4) . .
N3 C11 C20 113.7(4) . .
C21 C11 C20 122.6(4) . .
C10 C13 C1 118.1(4) . .
C10 C13 H13 121.0 . .
C1 C13 H13 121.0 . .
O16 C14 O4 126.3(4) . .
O16 C14 C10 119.1(4) . .
O4 C14 C10 114.7(4) . .
O17 C15 C19 117.0(4) . .
O17 C15 C21 124.8(5) . .
C19 C15 C21 118.1(4) . .
C5 C16 C18 118.1(4) . .
C5 C16 H16 121.0 . .
C18 C16 H16 121.0 . .
C4 C17 C18 118.5(4) . .
C4 C17 H17 120.7 . .
C18 C17 H17 120.7 . .
O9 C18 C17 123.5(4) . .
O9 C18 C16 117.7(4) . .
C17 C18 C16 118.8(4) . .
C8 C19 C15 118.8(4) . .
C8 C19 H19 120.6 . .
C15 C19 H19 120.6 . .
O21 C20 O14 125.6(4) . .
O21 C20 C11 118.5(4) . .
O14 C20 C11 115.9(4) . .
C11 C21 C15 118.7(4) . .
C11 C21 H21 120.6 . .
C15 C21 H21 120.6 . .
C4 N1 C5 118.6(4) . .
C4 N1 Tb3 119.6(3) . 2
C5 N1 Tb3 119.5(3) . 2
C10 N2 C3 117.7(4) . .
C10 N2 Tb3 120.3(3) . .
C3 N2 Tb3 122.1(3) . .
C11 N3 C8 116.4(4) . .
C11 N3 Tb3 121.2(3) . 2_655
C8 N3 Tb3 121.2(3) . 2_655
C7 O1 Tb1 139.1(3) . .
Tb1 O2 H18 119(5) . .
Tb1 O2 H3 137(3) . .
H18 O2 H3 104(6) . .
C7 O3 Tb3 124.7(3) . .
C14 O4 Tb3 124.2(3) . .
C12 O5 Tb3 122.2(3) . 2
Tb1 O6 H5 99(5) . .
Tb1 O6 H6 126(4) . .
H5 O6 H6 114(6) . .
C9 O7 Tb3 123.2(3) . 2
C18 O9 H15 109.5 . .
C6 O10 Tb1 149.9(3) . .
C9 O11 Tb1 140.0(3) . .
Tb1 O12 H8 114(4) . .
Tb1 O12 H7 118(6) . .
H8 O12 H7 115(7) . .
C1 O13 H13A 109.5 . .
C20 O14 Tb3 124.5(3) . 2_655
Tb1 O15 H2 124(4) . .
Tb1 O15 H1 121(5) . .
H2 O15 H1 107(6) . .
C15 O17 H17A 109.5 . .
C6 O18 Tb3 124.0(3) . 2_655
H12 O19 H11 116(6) . .
H9 O20 H10 89(10) . .
O10 Tb1 O2 78.62(14) . .
O10 Tb1 O11 131.93(12) . .
O2 Tb1 O11 145.51(13) . .
O10 Tb1 O8 122.00(13) . 2_445
O2 Tb1 O8 72.07(12) . 2_445
O11 Tb1 O8 76.75(12) . 2_445
O10 Tb1 O1 75.36(12) . .
O2 Tb1 O1 74.59(13) . .
O11 Tb1 O1 123.01(11) . .
O8 Tb1 O1 137.31(11) 2_445 .
O10 Tb1 O6 150.40(12) . .
O2 Tb1 O6 88.34(14) . .
O11 Tb1 O6 70.65(12) . .
O8 Tb1 O6 77.53(12) 2_445 .
O1 Tb1 O6 75.59(12) . .
O10 Tb1 O15 70.90(13) . .
O2 Tb1 O15 108.48(15) . .
O11 Tb1 O15 75.07(12) . .
O8 Tb1 O15 72.73(13) 2_445 .
O1 Tb1 O15 144.52(12) . .
O6 Tb1 O15 138.70(12) . .
O10 Tb1 O12 72.97(13) . .
O2 Tb1 O12 142.82(13) . .
O11 Tb1 O12 70.85(12) . .
O8 Tb1 O12 144.22(12) 2_445 .
O1 Tb1 O12 75.38(12) . .
O6 Tb1 O12 104.86(14) . .
O15 Tb1 O12 84.45(14) . .
O4 Tb3 O7 150.83(11) . 2_545
O4 Tb3 O5 76.55(12) . 2_545
O7 Tb3 O5 129.18(11) 2_545 2_545
O4 Tb3 O3 128.07(10) . .
O7 Tb3 O3 71.73(11) 2_545 .
O5 Tb3 O3 90.14(11) 2_545 .
O4 Tb3 N1 135.09(12) . 2_545
O7 Tb3 N1 65.37(11) 2_545 2_545
O5 Tb3 N1 64.11(12) 2_545 2_545
O3 Tb3 N1 74.78(12) . 2_545
O4 Tb3 N2 64.68(11) . .
O7 Tb3 N2 129.33(11) 2_545 .
O5 Tb3 N2 74.54(12) 2_545 .
O3 Tb3 N2 63.39(11) . .
N1 Tb3 N2 119.94(12) 2_545 .
O4 Tb3 O14 81.42(12) . 2_645
O7 Tb3 O14 79.06(11) 2_545 2_645
O5 Tb3 O14 148.17(11) 2_545 2_645
O3 Tb3 O14 85.59(11) . 2_645
N1 Tb3 O14 143.16(12) 2_545 2_645
N2 Tb3 O14 75.38(12) . 2_645
O4 Tb3 O18 84.11(12) . 2_645
O7 Tb3 O18 90.01(11) 2_545 2_645
O5 Tb3 O18 74.43(11) 2_545 2_645
O3 Tb3 O18 140.50(12) . 2_645
N1 Tb3 O18 65.75(12) 2_545 2_645
N2 Tb3 O18 140.09(12) . 2_645
O14 Tb3 O18 125.95(10) 2_645 2_645
O4 Tb3 N3 71.86(12) . 2_645
O7 Tb3 N3 79.91(12) 2_545 2_645
O5 Tb3 N3 129.10(11) 2_545 2_645
O3 Tb3 N3 140.72(11) . 2_645
N1 Tb3 N3 117.21(13) 2_545 2_645
N2 Tb3 N3 122.58(13) . 2_645
O14 Tb3 N3 62.34(11) 2_645 2_645
O18 Tb3 N3 63.65(11) 2_645 2_645

loop_
_geom_bond_atom_site_label_1
_geom_bond_atom_site_label_2
_geom_bond_distance
_geom_bond_site_symmetry_2
O8 C12 1.233(5) .
O8 Tb1 2.327(3) 2_455
C12 O5 1.241(6) .
C12 C4 1.488(6) .
C1 O13 1.337(5) .
C1 C2 1.377(6) .
C1 C13 1.380(6) .
C2 C3 1.373(6) .
C2 H14 0.9300 .
C3 N2 1.333(6) .
C3 C7 1.484(6) .
C4 N1 1.322(6) .
C4 C17 1.357(7) .
C5 N1 1.323(6) .
C5 C16 1.363(7) .
C5 C9 1.491(6) .
C6 O10 1.240(5) .
C6 O18 1.252(6) .
C6 C8 1.482(7) .
C7 O1 1.242(5) .
C7 O3 1.254(5) .
C8 N3 1.345(6) .
C8 C19 1.367(6) .
C9 O11 1.235(6) .
C9 O7 1.240(6) .
C10 N2 1.327(6) .
C10 C13 1.360(6) .
C10 C14 1.507(6) .
C11 N3 1.324(6) .
C11 C21 1.382(7) .
C11 C20 1.511(6) .
C13 H13 0.9300 .
C14 O16 1.218(6) .
C14 O4 1.264(5) .
C15 O17 1.328(6) .
C15 C19 1.374(7) .
C15 C21 1.390(7) .
C16 C18 1.393(6) .
C16 H16 0.9300 .
C17 C18 1.375(7) .
C17 H17 0.9300 .
C18 O9 1.324(6) .
C19 H19 0.9300 .
C20 O21 1.229(6) .
C20 O14 1.256(6) .
C21 H21 0.9300 .
N1 Tb3 2.440(4) 2
N2 Tb3 2.456(4) .
N3 Tb3 2.512(4) 2_655
O1 Tb1 2.366(3) .
O2 Tb1 2.337(3) .
O2 H18 0.85(2) .
O2 H3 0.85(2) .
O3 Tb3 2.433(3) .
O4 Tb3 2.390(3) .
O5 Tb3 2.394(3) 2
O6 Tb1 2.391(3) .
O6 H5 0.86(2) .
O6 H6 0.85(2) .
O7 Tb3 2.386(3) 2
O9 H15 0.8200 .
O10 Tb1 2.290(3) .
O11 Tb1 2.343(3) .
O12 Tb1 2.444(4) .
O12 H8 0.84(2) .
O12 H7 0.84(2) .
O13 H13A 0.8200 .
O14 Tb3 2.459(3) 2_655
O15 Tb1 2.394(4) .
O15 H2 0.83(2) .
O15 H1 0.84(2) .
O17 H17A 0.8200 .
O18 Tb3 2.491(3) 2_655
O19 H12 0.84(2) .
O19 H11 0.83(2) .
O20 H9 0.85(2) .
O20 H10 0.85(2) .
Tb1 O8 2.352(3) 2_445
Tb3 O7 2.410(3) 2_545
Tb3 O5 2.417(3) 2_545
Tb3 N1 2.439(4) 2_545
Tb3 O14 2.469(3) 2_645
Tb3 O18 2.472(3) 2_645
Tb3 N3 2.496(4) 2_645

loop_
_geom_hbond_atom_site_label_D
_geom_hbond_atom_site_label_H
_geom_hbond_atom_site_label_A
_geom_hbond_distance_DH
_geom_hbond_distance_HA
_geom_hbond_distance_DA
_geom_hbond_angle_DHA
_geom_hbond_site_symmetry_A
O20 H10 O17 0.85(2) 2.57(7) 3.127(8) 124(7) 2
O20 H10 O16 0.85(2) 2.45(4) 3.219(9) 151(7) 3_656
O12 H7 O18 0.84(2) 2.24(5) 2.973(5) 147(8) .
O20 H9 O21 0.85(2) 2.12(5) 2.938(9) 163(14) 4_566
O12 H8 O20 0.84(2) 1.81(2) 2.632(8) 169(6) .
O2 H3 O12 0.85(2) 2.00(2) 2.842(5) 171(5) 2_545
O19 H11 O13 0.83(2) 1.99(2) 2.816(5) 170(7) .
O15 H1 O7 0.84(2) 2.03(5) 2.751(5) 143(6) .
O6 H6 O16 0.85(2) 1.96(2) 2.799(5) 173(6) 3_656
O15 H2 O19 0.83(2) 2.09(3) 2.885(5) 160(6) 4_465
O6 H5 O5 0.86(2) 1.88(3) 2.714(5) 166(6) 2_445
O19 H12 O4 0.84(2) 1.92(3) 2.739(5) 164(7) 3_756
O17 H17A O19 0.82 1.88 2.673(6) 163.3 2_645
O13 H13A O14 0.82 1.80 2.550(4) 150.9 4_566
O9 H15 O21 0.82 1.76 2.563(5) 164.7 4_466
